data_7029395
loop_
_publ_author_name
'Gal\'ajov, Miguel'
'Garc\'ia, Carlos'
'G\'omez, Manuel'
'G\'omez-Sal, Pilar'

_publ_section_title
;
 Alkyl chlorido hydridotris(3,5-dimethylpyrazolyl)borate imido niobium and
 tantalum(v) complexes: synthesis, conformational states of alkyl groups
 in solid and solution, X-ray diffraction and multinuclear magnetic
 resonance spectroscopy studies.
;
_journal_issue 15
_journal_name_full 'Dalton transactions (Cambridge, England : 2003)'
_journal_page_first 5747
_journal_page_last 5758
_journal_paper_doi 10.1039/c3dt53353k
_journal_volume 43
_journal_year 2014
_chemical_compound_source 'synthesis as described'
_chemical_formula_moiety 'C29 H44 B1 Cl1 N7 Ta1'
_chemical_formula_sum 'C29 H44 B Cl N7 Ta'
_chemical_formula_weight 717.92
_chemical_name_systematic
;
 ?
;
_space_group_IT_number 2
_symmetry_cell_setting triclinic
_symmetry_Int_Tables_number 2
_symmetry_space_group_name_Hall '-P 1'
_symmetry_space_group_name_H-M 'P -1'
_atom_sites_solution_hydrogens geom
_atom_sites_solution_primary direct
_atom_sites_solution_secondary difmap
_audit_conform_dict_location ftp://ftp.iucr.org/pub/cif_core.dic
_audit_conform_dict_name cif_core.dic
_audit_conform_dict_version 2.4
_audit_creation_date 2012-03-05T13:07:00-00:00
_audit_creation_method 'WinGX routine CIF_UPDATE'
_cell_angle_alpha 83.471(5)
_cell_angle_beta 89.385(6)
_cell_angle_gamma 63.341(4)
_cell_formula_units_Z 2
_cell_length_a 10.7974(7)
_cell_length_b 11.6980(7)
_cell_length_c 13.9965(11)
_cell_measurement_reflns_used 245
_cell_measurement_temperature 200(2)
_cell_measurement_theta_max 12.23
_cell_measurement_theta_min 3.45
_cell_measurement_wavelength 0.71073
_cell_volume 1568.07(19)
_computing_cell_refinement 'Dirax/lsq (Duisenberg & Schreurs, 1989-2000)'
_computing_data_collection 'Collect (Bruker AXS BV, 1997-2004)'
_computing_data_reduction 'EvalCCD (Duisenberg & Schreurs 1990-2000)'
_computing_molecular_graphics 'Ortep-3 for Windows (Farrugia, 1997)'
_computing_publication_material 'WinGX publication routines (Farrugia, 1999)'
_computing_structure_refinement 'SHELXL-97 (Sheldrick, 2008)'
_computing_structure_solution 'SIR92 (Giacovazzo et al, 1993)'
_diffrn_ambient_temperature 200(2)
_diffrn_detector 'CCD plate'
_diffrn_detector_area_resol_mean 9
_diffrn_measured_fraction_theta_full 0.992
_diffrn_measured_fraction_theta_max 0.992
_diffrn_measurement_device '95mm CCD camera on \k-goniostat'
_diffrn_measurement_device_type KappaCCD
_diffrn_measurement_method 'CCD rotation images, thick slices'
_diffrn_orient_matrix_type X=UH
_diffrn_orient_matrix_UB_11 0.01
_diffrn_orient_matrix_UB_12 0
_diffrn_orient_matrix_UB_13 0
_diffrn_orient_matrix_UB_21 0
_diffrn_orient_matrix_UB_22 0.01
_diffrn_orient_matrix_UB_23 0
_diffrn_orient_matrix_UB_31 0
_diffrn_orient_matrix_UB_32 0
_diffrn_orient_matrix_UB_33 0.01
_diffrn_radiation_monochromator graphite
_diffrn_radiation_probe x-ray
_diffrn_radiation_type MoK\a
_diffrn_radiation_wavelength 0.71073
_diffrn_reflns_av_R_equivalents 0.0289
_diffrn_reflns_av_unetI/netI 0.0611
_diffrn_reflns_limit_h_max 14
_diffrn_reflns_limit_h_min -14
_diffrn_reflns_limit_k_max 15
_diffrn_reflns_limit_k_min -14
_diffrn_reflns_limit_l_max 18
_diffrn_reflns_limit_l_min -18
_diffrn_reflns_number 13499
_diffrn_reflns_reduction_process
;
 Scaled and merged with Sortav
 R.H. Blessing, (1987) Cryst. Rev. 1, 3-58
 R.H. Blessing, (1989) J. Appl. Cryst. 22, 396-397
;
_diffrn_reflns_theta_full 27.5
_diffrn_reflns_theta_max 27.5
_diffrn_reflns_theta_min 3.32
_diffrn_source 'Enraf Nonius FR590'
_exptl_absorpt_coefficient_mu 3.62
_exptl_absorpt_correction_T_max 0.254
_exptl_absorpt_correction_T_min 0.214
_exptl_absorpt_correction_type multi-scan
_exptl_absorpt_process_details
;
 R.H. Blessing, Acta Cryst. (1995), A51, 33-38
;
_exptl_crystal_colour colourless
_exptl_crystal_density_diffrn 1.521
_exptl_crystal_density_method 'not measured'
_exptl_crystal_description prism
_exptl_crystal_F_000 724
_exptl_crystal_size_max 0.35
_exptl_crystal_size_mid 0.3
_exptl_crystal_size_min 0.25
_refine_diff_density_max 2.217
_refine_diff_density_min -1.226
_refine_diff_density_rms 0.11
_refine_ls_extinction_method none
_refine_ls_goodness_of_fit_ref 0.835
_refine_ls_hydrogen_treatment mixed
_refine_ls_matrix_type full
_refine_ls_number_parameters 364
_refine_ls_number_reflns 7132
_refine_ls_number_restraints 0
_refine_ls_restrained_S_all 0.835
_refine_ls_R_factor_all 0.0461
_refine_ls_R_factor_gt 0.029
_refine_ls_shift/su_max 0.041
_refine_ls_shift/su_mean 0.003
_refine_ls_structure_factor_coef Fsqd
_refine_ls_weighting_details 'calc w=1/[\s^2^(Fo^2^)+(0.0314P)^2^+3.1994P] where P=(Fo^2^+2Fc^2^)/3'
_refine_ls_weighting_scheme calc
_refine_ls_wR_factor_gt 0.0621
_refine_ls_wR_factor_ref 0.0685
_reflns_number_gt 5832
_reflns_number_total 7132
_reflns_threshold_expression >2\s(I)
_cod_data_source_file c3dt53353k.txt
_cod_data_source_block 5b
_cod_database_code 7029395

loop_
_symmetry_equiv_pos_as_xyz
'x, y, z'
'-x, -y, -z'

loop_
_atom_site_label
_atom_site_type_symbol
_atom_site_fract_x
_atom_site_fract_y
_atom_site_fract_z
_atom_site_U_iso_or_equiv
_atom_site_adp_type
_atom_site_occupancy
_atom_site_symmetry_multiplicity
_atom_site_calc_flag
_atom_site_refinement_flags
Ta1 Ta 0.328739(15) 0.406362(15) 0.797537(11) 0.02417(6) Uani 1 1 d .
Cl1 Cl 0.12800(10) 0.37361(10) 0.82681(7) 0.0347(2) Uani 1 1 d .
B1 B 0.6418(5) 0.1343(4) 0.8341(3) 0.0287(9) Uani 1 1 d .
N1 N 0.4195(3) 0.1952(3) 0.7385(2) 0.0290(7) Uani 1 1 d .
N2 N 0.5565(3) 0.1092(3) 0.7604(2) 0.0279(7) Uani 1 1 d .
N3 N 0.4380(3) 0.2650(3) 0.9316(2) 0.0265(7) Uani 1 1 d .
N4 N 0.5634(3) 0.1586(3) 0.9284(2) 0.0273(7) Uani 1 1 d .
N5 N 0.5471(3) 0.3759(3) 0.7822(2) 0.0269(7) Uani 1 1 d .
N6 N 0.6588(3) 0.2552(3) 0.7971(2) 0.0269(7) Uani 1 1 d .
N7 N 0.2653(3) 0.5550(3) 0.8453(2) 0.0276(7) Uani 1 1 d .
C10 C 0.2267(4) 0.2004(4) 0.6364(4) 0.0441(11) Uani 1 1 d .
H10A H 0.1746 0.2826 0.6592 0.066 Uiso 1 1 calc R
H10B H 0.1838 0.1456 0.6554 0.066 Uiso 1 1 calc R
H10C H 0.2285 0.2121 0.5675 0.066 Uiso 1 1 calc R
C11 C 0.3715(4) 0.1398(4) 0.6788(3) 0.0327(9) Uani 1 1 d .
C12 C 0.4763(5) 0.0207(4) 0.6623(3) 0.0361(9) Uani 1 1 d .
H12 H 0.4693 -0.036 0.6237 0.043 Uiso 1 1 calc R
C13 C 0.5929(4) 0.0027(4) 0.7143(3) 0.0332(9) Uani 1 1 d .
C14 C 0.7346(5) -0.1065(4) 0.7226(3) 0.0461(11) Uani 1 1 d .
H14A H 0.7924 -0.0894 0.7645 0.069 Uiso 1 1 calc R
H14B H 0.7727 -0.1167 0.6601 0.069 Uiso 1 1 calc R
H14C H 0.7302 -0.1841 0.7485 0.069 Uiso 1 1 calc R
C20 C 0.2641(4) 0.3563(4) 1.0556(3) 0.0386(10) Uani 1 1 d .
H20A H 0.2154 0.4215 1.0029 0.058 Uiso 1 1 calc R
H20B H 0.2828 0.3951 1.1068 0.058 Uiso 1 1 calc R
H20C H 0.2081 0.315 1.0783 0.058 Uiso 1 1 calc R
C21 C 0.3970(4) 0.2590(4) 1.0225(3) 0.0302(8) Uani 1 1 d .
C22 C 0.4962(4) 0.1504(4) 1.0764(3) 0.0339(9) Uani 1 1 d .
H22 H 0.4934 0.124 1.1413 0.041 Uiso 1 1 calc R
C23 C 0.5996(4) 0.0889(4) 1.0157(3) 0.0292(8) Uani 1 1 d .
C24 C 0.7307(5) -0.0326(4) 1.0367(3) 0.0431(11) Uani 1 1 d .
H24A H 0.782 -0.0511 0.9793 0.065 Uiso 1 1 calc R
H24B H 0.7091 -0.1022 1.0586 0.065 Uiso 1 1 calc R
H24C H 0.7854 -0.0228 1.0858 0.065 Uiso 1 1 calc R
C30 C 0.5136(4) 0.6006(4) 0.7359(3) 0.0396(10) Uani 1 1 d .
H30A H 0.4174 0.621 0.7412 0.059 Uiso 1 1 calc R
H30B H 0.5291 0.6281 0.6715 0.059 Uiso 1 1 calc R
H30C H 0.5388 0.644 0.7805 0.059 Uiso 1 1 calc R
C31 C 0.5988(4) 0.4607(4) 0.7579(3) 0.0304(8) Uani 1 1 d .
C32 C 0.7425(4) 0.3938(4) 0.7579(3) 0.0336(9) Uani 1 1 d .
H32 H 0.8035 0.4291 0.7439 0.04 Uiso 1 1 calc R
C33 C 0.7774(4) 0.2654(4) 0.7823(3) 0.0343(9) Uani 1 1 d .
C34 C 0.9178(5) 0.1518(5) 0.7931(4) 0.0584(14) Uani 1 1 d .
H34A H 0.9082 0.0746 0.8112 0.088 Uiso 1 1 calc R
H34B H 0.9725 0.1621 0.8419 0.088 Uiso 1 1 calc R
H34C H 0.9627 0.1457 0.733 0.088 Uiso 1 1 calc R
C40 C 0.2057(4) 0.6701(4) 0.8945(3) 0.0310(8) Uani 1 1 d .
C41 C 0.3061(5) 0.6553(5) 0.9761(3) 0.0444(11) Uani 1 1 d .
H41A H 0.323 0.5798 1.0197 0.067 Uiso 1 1 calc R
H41B H 0.2666 0.7298 1.0099 0.067 Uiso 1 1 calc R
H41C H 0.392 0.6469 0.95 0.067 Uiso 1 1 calc R
C42 C 0.0666(5) 0.6858(5) 0.9324(4) 0.0511(12) Uani 1 1 d .
H42A H 0.0806 0.6112 0.976 0.077 Uiso 1 1 calc R
H42B H 0.0056 0.6952 0.8795 0.077 Uiso 1 1 calc R
H42C H 0.0261 0.761 0.9654 0.077 Uiso 1 1 calc R
C43 C 0.1785(5) 0.7909(4) 0.8253(3) 0.0458(11) Uani 1 1 d .
H43A H 0.2647 0.7836 0.8004 0.069 Uiso 1 1 calc R
H43B H 0.137 0.8654 0.859 0.069 Uiso 1 1 calc R
H43C H 0.117 0.7993 0.773 0.069 Uiso 1 1 calc R
C50 C 0.2993(4) 0.4689(4) 0.6400(3) 0.0286(8) Uani 1 1 d .
C51 C 0.1799(4) 0.5844(4) 0.5786(3) 0.0294(8) Uani 1 1 d .
C52 C 0.0424(4) 0.6254(4) 0.6292(3) 0.0380(10) Uani 1 1 d .
H52A H 0.0241 0.5524 0.6437 0.057 Uiso 1 1 calc R
H52B H -0.0314 0.6913 0.5878 0.057 Uiso 1 1 calc R
H52C H 0.0485 0.6583 0.6879 0.057 Uiso 1 1 calc R
C53 C 0.1607(5) 0.5408(5) 0.4824(3) 0.0415(10) Uani 1 1 d .
H53A H 0.1387 0.4698 0.4946 0.062 Uiso 1 1 calc R
H53B H 0.245 0.5145 0.4484 0.062 Uiso 1 1 calc R
H53C H 0.0866 0.6111 0.4441 0.062 Uiso 1 1 calc R
C54 C 0.2146(4) 0.6979(4) 0.5537(3) 0.0315(9) Uani 1 1 d .
C55 C 0.1313(5) 0.8207(4) 0.5763(3) 0.0417(10) Uani 1 1 d .
H55 H 0.0504 0.8367 0.6084 0.05 Uiso 1 1 calc R
C56 C 0.1665(6) 0.9213(5) 0.5517(4) 0.0505(12) Uani 1 1 d .
H56 H 0.1106 1.0025 0.5695 0.061 Uiso 1 1 calc R
C57 C 0.2828(5) 0.9012(5) 0.5015(3) 0.0490(12) Uani 1 1 d .
H57 H 0.3059 0.9684 0.4851 0.059 Uiso 1 1 calc R
C58 C 0.3654(5) 0.7803(5) 0.4757(4) 0.0494(12) Uani 1 1 d .
H58 H 0.4439 0.7659 0.4409 0.059 Uiso 1 1 calc R
C59 C 0.3312(5) 0.6796(4) 0.5016(3) 0.0416(10) Uani 1 1 d .
H59 H 0.3875 0.5986 0.4836 0.05 Uiso 1 1 calc R
H1 H 0.739(4) 0.056(3) 0.849(2) 0.013(8) Uiso 1 1 d .
H2B H 0.302(5) 0.401(5) 0.623(4) 0.052(15) Uiso 1 1 d .
H2A H 0.388(4) 0.467(4) 0.617(3) 0.033(11) Uiso 1 1 d .

loop_
_atom_site_aniso_label
_atom_site_aniso_U_11
_atom_site_aniso_U_22
_atom_site_aniso_U_33
_atom_site_aniso_U_23
_atom_site_aniso_U_13
_atom_site_aniso_U_12
Ta1 0.02309(8) 0.02473(9) 0.02416(8) -0.00021(5) -0.00086(5) -0.01088(6)
Cl1 0.0291(5) 0.0393(5) 0.0396(5) -0.0012(4) 0.0020(4) -0.0196(4)
B1 0.027(2) 0.025(2) 0.031(2) 0.0014(17) -0.0012(18) -0.0097(19)
N1 0.0256(16) 0.0283(17) 0.0315(17) 0.0005(13) -0.0032(13) -0.0116(14)
N2 0.0278(16) 0.0256(16) 0.0291(17) -0.0008(13) 0.0018(13) -0.0115(14)
N3 0.0253(16) 0.0293(17) 0.0247(16) 0.0030(13) -0.0028(12) -0.0134(14)
N4 0.0270(16) 0.0276(17) 0.0270(16) 0.0011(13) -0.0023(13) -0.0130(14)
N5 0.0235(15) 0.0320(17) 0.0253(16) 0.0004(13) -0.0007(12) -0.0136(14)
N6 0.0212(15) 0.0300(17) 0.0273(16) -0.0003(13) 0.0007(12) -0.0102(14)
N7 0.0233(15) 0.0323(18) 0.0259(16) 0.0003(13) -0.0002(13) -0.0122(14)
C10 0.037(2) 0.045(3) 0.054(3) -0.012(2) -0.008(2) -0.020(2)
C11 0.035(2) 0.033(2) 0.033(2) -0.0017(17) -0.0018(17) -0.0186(19)
C12 0.047(2) 0.031(2) 0.033(2) -0.0103(17) 0.0035(19) -0.020(2)
C13 0.042(2) 0.027(2) 0.030(2) -0.0019(16) 0.0038(17) -0.0157(18)
C14 0.044(3) 0.035(2) 0.046(3) -0.007(2) 0.003(2) -0.006(2)
C20 0.038(2) 0.051(3) 0.029(2) 0.0020(19) 0.0053(18) -0.024(2)
C21 0.034(2) 0.035(2) 0.027(2) -0.0002(16) 0.0013(16) -0.0218(18)
C22 0.043(2) 0.040(2) 0.025(2) 0.0068(17) -0.0034(17) -0.027(2)
C23 0.034(2) 0.0252(19) 0.029(2) 0.0018(15) -0.0044(16) -0.0152(17)
C24 0.044(3) 0.034(2) 0.043(3) 0.0089(19) -0.013(2) -0.013(2)
C30 0.040(2) 0.034(2) 0.047(3) 0.0026(19) 0.003(2) -0.020(2)
C31 0.036(2) 0.038(2) 0.0220(18) -0.0002(16) 0.0014(16) -0.0211(19)
C32 0.032(2) 0.045(2) 0.032(2) -0.0029(18) 0.0065(17) -0.0247(19)
C33 0.027(2) 0.044(2) 0.033(2) -0.0031(18) 0.0027(16) -0.0185(19)
C34 0.025(2) 0.053(3) 0.090(4) -0.002(3) 0.013(2) -0.013(2)
C40 0.032(2) 0.026(2) 0.032(2) -0.0077(16) 0.0019(16) -0.0095(17)
C41 0.057(3) 0.048(3) 0.036(2) -0.008(2) -0.002(2) -0.030(2)
C42 0.033(2) 0.048(3) 0.069(3) -0.018(2) 0.015(2) -0.013(2)
C43 0.056(3) 0.026(2) 0.044(3) -0.0032(19) 0.000(2) -0.009(2)
C50 0.032(2) 0.027(2) 0.026(2) -0.0003(16) -0.0022(16) -0.0134(18)
C51 0.031(2) 0.031(2) 0.0245(19) -0.0012(16) -0.0035(15) -0.0124(17)
C52 0.028(2) 0.043(2) 0.038(2) -0.0001(19) -0.0039(17) -0.0134(19)
C53 0.046(3) 0.050(3) 0.031(2) -0.0041(19) -0.0067(19) -0.023(2)
C54 0.031(2) 0.035(2) 0.0254(19) 0.0017(16) -0.0038(16) -0.0126(18)
C55 0.045(2) 0.035(2) 0.036(2) -0.0026(18) 0.0020(19) -0.010(2)
C56 0.064(3) 0.035(3) 0.047(3) -0.003(2) 0.003(2) -0.017(2)
C57 0.067(3) 0.049(3) 0.038(3) 0.007(2) -0.005(2) -0.035(3)
C58 0.050(3) 0.051(3) 0.048(3) 0.003(2) 0.010(2) -0.025(2)
C59 0.042(2) 0.037(2) 0.039(2) 0.0006(19) 0.0059(19) -0.014(2)

loop_
_atom_type_symbol
_atom_type_description
_atom_type_scat_dispersion_real
_atom_type_scat_dispersion_imag
_atom_type_scat_source
C C 0.0033 0.0016 'International Tables Vol C Tables 4.2.6.8 and 6.1.1.4'
H H 0 0 'International Tables Vol C Tables 4.2.6.8 and 6.1.1.4'
N N 0.0061 0.0033 'International Tables Vol C Tables 4.2.6.8 and 6.1.1.4'
Cl Cl 0.1484 0.1585 'International Tables Vol C Tables 4.2.6.8 and 6.1.1.4'
Ta Ta -0.7052 6.5227 'International Tables Vol C Tables 4.2.6.8 and 6.1.1.4'
B B 0.0013 0.0007 'International Tables Vol C Tables 4.2.6.8 and 6.1.1.4'

loop_
_exptl_crystal_face_index_h
_exptl_crystal_face_index_k
_exptl_crystal_face_index_l
_exptl_crystal_face_perp_dist
9 5 10 0.127
-12 -8 -13 0.148
2 11 -1 0.114
-1 -11 1 0.173
-3 6 7 0.099
3 -5 -6 0.166
-3 -4 4 0.172
2 1 -4 0.181
-11 -7 -12 0.089

loop_
_geom_angle_atom_site_label_1
_geom_angle_atom_site_label_2
_geom_angle_atom_site_label_3
_geom_angle
N7 Ta1 C50 102.12(15)
N7 Ta1 N5 97.01(13)
C50 Ta1 N5 86.49(13)
N7 Ta1 N3 100.84(13)
C50 Ta1 N3 153.78(14)
N5 Ta1 N3 78.29(11)
N7 Ta1 Cl1 96.07(10)
C50 Ta1 Cl1 100.53(11)
N5 Ta1 Cl1 163.51(8)
N3 Ta1 Cl1 89.42(8)
N7 Ta1 N1 177.49(12)
C50 Ta1 N1 80.40(13)
N5 Ta1 N1 82.99(11)
N3 Ta1 N1 76.69(11)
Cl1 Ta1 N1 83.51(8)
N2 B1 N6 110.0(3)
N2 B1 N4 108.6(3)
N6 B1 N4 108.4(3)
C11 N1 N2 105.9(3)
C11 N1 Ta1 135.6(3)
N2 N1 Ta1 118.2(2)
C13 N2 N1 110.4(3)
C13 N2 B1 128.7(3)
N1 N2 B1 120.7(3)
C21 N3 N4 106.5(3)
C21 N3 Ta1 131.1(3)
N4 N3 Ta1 122.3(2)
C23 N4 N3 109.8(3)
C23 N4 B1 129.5(3)
N3 N4 B1 120.7(3)
C31 N5 N6 106.8(3)
C31 N5 Ta1 130.9(3)
N6 N5 Ta1 122.3(2)
C33 N6 N5 109.5(3)
C33 N6 B1 128.3(3)
N5 N6 B1 122.0(3)
C40 N7 Ta1 172.6(3)
N1 C11 C12 110.1(4)
N1 C11 C10 124.1(4)
C12 C11 C10 125.8(4)
C13 C12 C11 106.7(4)
N2 C13 C12 106.9(3)
N2 C13 C14 123.1(4)
C12 C13 C14 130.0(4)
N3 C21 C22 109.3(4)
N3 C21 C20 123.4(4)
C22 C21 C20 127.3(4)
C23 C22 C21 106.8(3)
N4 C23 C22 107.6(3)
N4 C23 C24 123.3(4)
C22 C23 C24 129.0(4)
N5 C31 C32 108.9(4)
N5 C31 C30 124.3(4)
C32 C31 C30 126.8(4)
C33 C32 C31 107.0(3)
N6 C33 C32 107.8(4)
N6 C33 C34 123.0(4)
C32 C33 C34 129.2(4)
N7 C40 C42 108.3(3)
N7 C40 C41 108.9(3)
C42 C40 C41 111.4(4)
N7 C40 C43 111.2(3)
C42 C40 C43 107.7(4)
C41 C40 C43 109.3(4)
C51 C50 Ta1 131.7(3)
C52 C51 C54 111.7(3)
C52 C51 C53 107.1(3)
C54 C51 C53 106.7(3)
C52 C51 C50 110.6(3)
C54 C51 C50 111.8(3)
C53 C51 C50 108.7(3)
C55 C54 C59 117.5(4)
C55 C54 C51 123.1(4)
C59 C54 C51 119.3(4)
C54 C55 C56 121.2(4)
C57 C56 C55 120.5(5)
C56 C57 C58 119.3(5)
C57 C58 C59 120.1(4)
C58 C59 C54 121.4(4)

loop_
_geom_bond_atom_site_label_1
_geom_bond_atom_site_label_2
_geom_bond_distance
Ta1 N7 1.767(3)
Ta1 C50 2.222(4)
Ta1 N5 2.232(3)
Ta1 N3 2.289(3)
Ta1 Cl1 2.3881(9)
Ta1 N1 2.454(3)
B1 N2 1.527(5)
B1 N6 1.539(5)
B1 N4 1.544(5)
N1 C11 1.349(5)
N1 N2 1.378(4)
N2 C13 1.364(5)
N3 C21 1.347(5)
N3 N4 1.372(4)
N4 C23 1.344(5)
N5 C31 1.352(5)
N5 N6 1.380(4)
N6 C33 1.350(5)
N7 C40 1.458(5)
C10 C11 1.493(6)
C11 C12 1.388(6)
C12 C13 1.381(6)
C13 C14 1.484(6)
C20 C21 1.486(6)
C21 C22 1.381(6)
C22 C23 1.372(6)
C23 C24 1.489(6)
C30 C31 1.469(6)
C31 C32 1.390(5)
C32 C33 1.376(6)
C33 C34 1.496(6)
C40 C42 1.525(6)
C40 C41 1.524(6)
C40 C43 1.531(6)
C50 C51 1.556(5)
C51 C52 1.534(5)
C51 C54 1.538(6)
C51 C53 1.540(5)
C54 C55 1.382(6)
C54 C59 1.392(6)
C55 C56 1.399(7)
C56 C57 1.371(7)
C57 C58 1.380(7)
C58 C59 1.394(6)
